data_8106423
loop_
_publ_author_name
'Al-Omary, Fatmah A. M.'
'Al-Rasheed, Lamees S.'
'Ghabbour, Hazem A.'
'El-Emam, Ali A.'

_publ_section_title
;
 Crystal structure of 1-(adamantan-1-yl)-3-(3-chlorophenyl)thiourea,
 C17H21ClN2S
;
_journal_issue 1
_journal_name_full 'Zeitschrift f\"ur Kristallographie - New Crystal Structures'
_journal_page_first 33
_journal_page_last 35
_journal_paper_doi 10.1515/ncrs-2016-0117
_journal_volume 232
_journal_year 2017
_chemical_formula_sum 'C17 H21 Cl N2 S'
_chemical_formula_weight 320.87
_space_group_IT_number 29
_space_group_name_Hall 'P 2c -2ac'
_space_group_name_H-M_alt 'P c a 21'
_symmetry_cell_setting orthorhombic
_symmetry_Int_Tables_number 29
_symmetry_space_group_name_Hall 'P 2c -2ac'
_symmetry_space_group_name_H-M 'P c a 21'
_atom_sites_solution_hydrogens geom
_atom_sites_solution_primary direct
_atom_sites_solution_secondary difmap
_cell_angle_alpha 90.00
_cell_angle_beta 90.00
_cell_angle_gamma 90.00
_cell_formula_units_Z 8
_cell_length_a 25.4796(11)
_cell_length_b 6.7503(3)
_cell_length_c 18.9971(9)
_cell_measurement_reflns_used 3287
_cell_measurement_temperature 293(2)
_cell_measurement_theta_max 66.61
_cell_measurement_theta_min 3.47
_cell_volume 3267.4(3)
_computing_cell_refinement 'Bruker SAINT'
_computing_data_collection 'Bruker APEX2'
_computing_data_reduction 'Bruker SAINT'
_computing_molecular_graphics 'Bruker SHELXTL'
_computing_publication_material 'Bruker SHELXTL'
_computing_structure_refinement 'SHELXL-2014 (Sheldrick 2014)'
_computing_structure_solution 'SHELXS-97 (Sheldrick 2008)'
_diffrn_ambient_temperature 293(2)
_diffrn_measured_fraction_theta_full 0.982
_diffrn_measured_fraction_theta_max 0.982
_diffrn_measurement_device_type 'Bruker APEX-II CCD'
_diffrn_measurement_method '\f and \w scans'
_diffrn_radiation_monochromator graphite
_diffrn_radiation_source 'fine-focus sealed tube'
_diffrn_radiation_type CuK\a
_diffrn_radiation_wavelength 1.54178
_diffrn_reflns_av_R_equivalents 0.0753
_diffrn_reflns_av_sigmaI/netI 0.0777
_diffrn_reflns_limit_h_max 29
_diffrn_reflns_limit_h_min -29
_diffrn_reflns_limit_k_max 7
_diffrn_reflns_limit_k_min -3
_diffrn_reflns_limit_l_max 21
_diffrn_reflns_limit_l_min -16
_diffrn_reflns_number 10037
_diffrn_reflns_theta_full 62.49
_diffrn_reflns_theta_max 62.49
_diffrn_reflns_theta_min 3.47
_diffrn_standards_decay_% .
_diffrn_standards_interval_count .
_diffrn_standards_interval_time .
_diffrn_standards_number 0
_exptl_absorpt_coefficient_mu 3.207
_exptl_absorpt_correction_T_max 0.7973
_exptl_absorpt_correction_T_min 0.5604
_exptl_absorpt_correction_type multi-scan
_exptl_absorpt_process_details SADABS_Bruker_2014
_exptl_crystal_colour colourless
_exptl_crystal_density_diffrn 1.305
_exptl_crystal_density_method 'not measured'
_exptl_crystal_description plate
_exptl_crystal_F_000 1360
_exptl_crystal_size_max 0.57
_exptl_crystal_size_mid 0.13
_exptl_crystal_size_min 0.07
_refine_diff_density_max 0.293
_refine_diff_density_min -0.223
_refine_diff_density_rms 0.046
_refine_ls_abs_structure_details 'Flack H D (1983), Acta Cryst. A39, 876-881'
_refine_ls_abs_structure_Flack -0.002(19)
_refine_ls_extinction_method none
_refine_ls_goodness_of_fit_ref 1.042
_refine_ls_hydrogen_treatment mixed
_refine_ls_matrix_type full
_refine_ls_number_parameters 395
_refine_ls_number_reflns 4231
_refine_ls_number_restraints 1
_refine_ls_restrained_S_all 1.042
_refine_ls_R_factor_all 0.0577
_refine_ls_R_factor_gt 0.0448
_refine_ls_shift/su_max 0.001
_refine_ls_shift/su_mean 0.000
_refine_ls_structure_factor_coef Fsqd
_refine_ls_weighting_details 'calc w=1/[\s^2^(Fo^2^)+(0.0257P)^2^+0.7386P] where P=(Fo^2^+2Fc^2^)/3'
_refine_ls_weighting_scheme calc
_refine_ls_wR_factor_gt 0.0992
_refine_ls_wR_factor_ref 0.1057
_reflns_number_gt 3598
_reflns_number_total 4231
_reflns_threshold_expression >2sigma(I)
_cod_data_source_file suppl_ncrs-2016-0117_suppl.cif
_cod_data_source_block a_a
_cod_database_code 8106423

loop_
_symmetry_equiv_pos_as_xyz
'x, y, z'
'-x, -y, z+1/2'
'x+1/2, -y, z'
'-x+1/2, y, z+1/2'

loop_
_atom_site_label
_atom_site_type_symbol
_atom_site_fract_x
_atom_site_fract_y
_atom_site_fract_z
_atom_site_U_iso_or_equiv
_atom_site_adp_type
_atom_site_occupancy
_atom_site_symmetry_multiplicity
_atom_site_calc_flag
_atom_site_refinement_flags
_atom_site_disorder_assembly
_atom_site_disorder_group
Cl1A Cl 0.49654(5) 0.5878(3) 0.32784(14) 0.1091(7) Uani 1 1 d . . .
S1A S 0.68656(4) 0.67589(18) 0.42702(5) 0.0419(3) Uani 1 1 d . . .
N1A N 0.76395(12) 0.6589(6) 0.33097(17) 0.0412(9) Uani 1 1 d . . .
N2A N 0.69442(13) 0.4632(6) 0.31012(18) 0.0408(8) Uani 1 1 d . . .
C1A C 0.80128(14) 0.8022(7) 0.36347(18) 0.0352(9) Uani 1 1 d . . .
C2A C 0.84834(16) 0.8198(9) 0.3131(2) 0.0592(14) Uani 1 1 d . . .
H2AA H 0.8646 0.6910 0.3070 0.071 Uiso 1 1 calc R . .
H2AB H 0.8364 0.8653 0.2674 0.071 Uiso 1 1 calc R . .
C3A C 0.88835(17) 0.9656(10) 0.3428(2) 0.0600(15) Uani 1 1 d . . .
H3AA H 0.9181 0.9752 0.3103 0.072 Uiso 1 1 calc R . .
C4A C 0.8645(2) 1.1674(10) 0.3520(3) 0.0713(17) Uani 1 1 d . . .
H4AA H 0.8530 1.2184 0.3069 0.086 Uiso 1 1 calc R . .
H4AB H 0.8903 1.2579 0.3713 0.086 Uiso 1 1 calc R . .
C5A C 0.8180(2) 1.1508(8) 0.4018(4) 0.0676(17) Uani 1 1 d . . .
H5AA H 0.8019 1.2815 0.4077 0.081 Uiso 1 1 calc R . .
C6A C 0.77735(16) 1.0064(7) 0.3710(3) 0.0534(12) Uani 1 1 d . . .
H6AA H 0.7470 0.9998 0.4018 0.064 Uiso 1 1 calc R . .
H6AB H 0.7658 1.0536 0.3254 0.064 Uiso 1 1 calc R . .
C7A C 0.82129(17) 0.7287(7) 0.4339(2) 0.0452(10) Uani 1 1 d . . .
H7AA H 0.8376 0.5999 0.4280 0.054 Uiso 1 1 calc R . .
H7AB H 0.7921 0.7144 0.4663 0.054 Uiso 1 1 calc R . .
C8A C 0.86106(18) 0.8738(8) 0.4639(2) 0.0527(13) Uani 1 1 d . . .
H8AA H 0.8732 0.8254 0.5098 0.063 Uiso 1 1 calc R . .
C9A C 0.8362(2) 1.0737(9) 0.4731(3) 0.0689(16) Uani 1 1 d . . .
H9AA H 0.8614 1.1650 0.4935 0.083 Uiso 1 1 calc R . .
H9AB H 0.8065 1.0637 0.5049 0.083 Uiso 1 1 calc R . .
C10A C 0.90804(16) 0.8919(9) 0.4140(3) 0.0556(13) Uani 1 1 d . . .
H10A H 0.9335 0.9844 0.4331 0.067 Uiso 1 1 calc R . .
H10B H 0.9250 0.7641 0.4086 0.067 Uiso 1 1 calc R . .
C11A C 0.71667(14) 0.5983(6) 0.35278(18) 0.0329(9) Uani 1 1 d . . .
C12A C 0.64287(14) 0.3841(7) 0.3155(2) 0.0376(9) Uani 1 1 d . . .
C13A C 0.59943(15) 0.5096(8) 0.3215(2) 0.0443(10) Uani 1 1 d . . .
H13A H 0.6039 0.6460 0.3250 0.053 Uiso 1 1 calc R . .
C14A C 0.55054(16) 0.4290(8) 0.3221(3) 0.0520(12) Uani 1 1 d . . .
C15A C 0.54230(17) 0.2287(8) 0.3175(3) 0.0567(13) Uani 1 1 d . . .
H15A H 0.5084 0.1775 0.3178 0.068 Uiso 1 1 calc R . .
C16A C 0.5843(2) 0.1070(8) 0.3125(3) 0.0606(13) Uani 1 1 d . . .
H16A H 0.5793 -0.0292 0.3093 0.073 Uiso 1 1 calc R . .
C17A C 0.63533(17) 0.1846(7) 0.3119(3) 0.0499(11) Uani 1 1 d . . .
H17A H 0.6640 0.0999 0.3092 0.060 Uiso 1 1 calc R . .
Cl1B Cl 0.92718(5) 0.3868(3) 0.63196(9) 0.0822(5) Uani 1 1 d . . .
S1B S 0.71517(4) 0.29413(18) 0.69106(5) 0.0457(3) Uani 1 1 d . . .
N1B N 0.66477(13) 0.3483(6) 0.56782(19) 0.0426(9) Uani 1 1 d . . .
N2B N 0.73437(14) 0.5480(7) 0.5876(2) 0.0490(10) Uani 1 1 d . . .
C1B C 0.62103(13) 0.2054(6) 0.5755(2) 0.0341(9) Uani 1 1 d . . .
C2B C 0.58598(16) 0.2555(8) 0.6384(2) 0.0480(11) Uani 1 1 d . . .
H2BA H 0.5730 0.3901 0.6343 0.058 Uiso 1 1 calc R . .
H2BB H 0.6058 0.2449 0.6818 0.058 Uiso 1 1 calc R . .
C3B C 0.53941(17) 0.1074(9) 0.6392(3) 0.0601(15) Uani 1 1 d . . .
H3BA H 0.5169 0.1354 0.6798 0.072 Uiso 1 1 calc R . .
C4B C 0.50751(16) 0.1298(9) 0.5716(3) 0.0582(13) Uani 1 1 d . . .
H4BA H 0.4944 0.2642 0.5677 0.070 Uiso 1 1 calc R . .
H4BB H 0.4777 0.0402 0.5724 0.070 Uiso 1 1 calc R . .
C5B C 0.54266(16) 0.0819(10) 0.5086(2) 0.0590(15) Uani 1 1 d . . .
H5BA H 0.5225 0.0961 0.4650 0.071 Uiso 1 1 calc R . .
C6B C 0.58902(18) 0.2260(10) 0.5076(2) 0.0586(14) Uani 1 1 d . . .
H6BA H 0.5762 0.3607 0.5033 0.070 Uiso 1 1 calc R . .
H6BB H 0.6112 0.1981 0.4674 0.070 Uiso 1 1 calc R . .
C7B C 0.5604(2) -0.1019(9) 0.6448(3) 0.0701(17) Uani 1 1 d . . .
H7BA H 0.5809 -0.1155 0.6876 0.084 Uiso 1 1 calc R . .
H7BB H 0.5315 -0.1949 0.6470 0.084 Uiso 1 1 calc R . .
C8B C 0.59439(18) -0.1473(8) 0.5815(4) 0.0646(15) Uani 1 1 d . . .
H8BA H 0.6075 -0.2835 0.5851 0.078 Uiso 1 1 calc R . .
C9B C 0.64090(16) -0.0040(7) 0.5809(3) 0.0534(12) Uani 1 1 d . . .
H9BA H 0.6613 -0.0196 0.6237 0.064 Uiso 1 1 calc R . .
H9BB H 0.6635 -0.0332 0.5411 0.064 Uiso 1 1 calc R . .
C10B C 0.5625(2) -0.1261(10) 0.5146(3) 0.0749(19) Uani 1 1 d . . .
H10C H 0.5842 -0.1576 0.4742 0.090 Uiso 1 1 calc R . .
H10D H 0.5332 -0.2176 0.5155 0.090 Uiso 1 1 calc R . .
C11B C 0.70381(14) 0.3980(7) 0.61204(19) 0.0354(9) Uani 1 1 d . . .
C12B C 0.78326(15) 0.6087(7) 0.6165(2) 0.0384(10) Uani 1 1 d . . .
C13B C 0.82562(16) 0.4809(8) 0.6141(2) 0.0455(10) Uani 1 1 d . . .
H13B H 0.8217 0.3521 0.5975 0.055 Uiso 1 1 calc R . .
C14B C 0.87362(15) 0.5480(8) 0.6368(2) 0.0486(12) Uani 1 1 d . . .
C15B C 0.88093(18) 0.7342(9) 0.6609(2) 0.0537(13) Uani 1 1 d . . .
H15B H 0.9139 0.7764 0.6755 0.064 Uiso 1 1 calc R . .
C16B C 0.8381(2) 0.8615(8) 0.6633(2) 0.0549(13) Uani 1 1 d . . .
H16B H 0.8423 0.9899 0.6801 0.066 Uiso 1 1 calc R . .
C17B C 0.78942(17) 0.7983(7) 0.6410(2) 0.0462(11) Uani 1 1 d . . .
H17B H 0.7609 0.8839 0.6426 0.055 Uiso 1 1 calc R . .
H1NB H 0.6668(15) 0.419(7) 0.530(2) 0.029(11) Uiso 1 1 d . . .
H2NB H 0.724(2) 0.612(8) 0.554(3) 0.056(16) Uiso 1 1 d . . .
H2NA H 0.7105(17) 0.429(7) 0.270(3) 0.042(12) Uiso 1 1 d . . .
H1NA H 0.7738(17) 0.600(7) 0.294(3) 0.040(12) Uiso 1 1 d . . .

loop_
_atom_site_aniso_label
_atom_site_aniso_U_11
_atom_site_aniso_U_22
_atom_site_aniso_U_33
_atom_site_aniso_U_23
_atom_site_aniso_U_13
_atom_site_aniso_U_12
Cl1A 0.0407(6) 0.0957(14) 0.191(2) 0.0004(14) 0.0068(9) 0.0231(7)
S1A 0.0404(5) 0.0557(7) 0.0296(5) -0.0065(5) 0.0088(4) -0.0040(5)
N1A 0.0348(16) 0.061(3) 0.0275(18) -0.0133(17) 0.0077(13) -0.0031(16)
N2A 0.0345(15) 0.052(2) 0.0362(18) -0.0156(17) 0.0053(14) 0.0016(15)
C1A 0.0319(18) 0.046(3) 0.0273(19) -0.0015(18) 0.0007(14) -0.0049(17)
C2A 0.040(2) 0.095(4) 0.043(2) -0.007(3) 0.0072(18) -0.009(2)
C3A 0.036(2) 0.100(5) 0.044(2) 0.006(3) 0.0063(17) -0.022(3)
C4A 0.054(3) 0.078(5) 0.082(4) 0.033(3) -0.018(3) -0.022(3)
C5A 0.050(3) 0.036(3) 0.117(5) 0.008(3) -0.007(3) -0.004(2)
C6A 0.034(2) 0.049(3) 0.078(3) 0.025(3) -0.009(2) -0.006(2)
C7A 0.053(2) 0.039(3) 0.043(2) 0.007(2) -0.006(2) -0.0014(19)
C8A 0.053(2) 0.069(4) 0.036(2) 0.008(2) -0.0153(19) -0.013(2)
C9A 0.064(3) 0.070(4) 0.072(4) -0.022(3) 0.010(3) -0.023(3)
C10A 0.034(2) 0.073(4) 0.060(3) 0.002(3) -0.0128(19) -0.002(2)
C11A 0.0319(18) 0.041(3) 0.0258(17) -0.0014(17) 0.0006(14) 0.0059(17)
C12A 0.0351(18) 0.048(3) 0.0299(19) -0.0075(18) 0.0017(15) 0.0022(18)
C13A 0.040(2) 0.042(3) 0.051(2) 0.007(2) 0.0046(18) 0.0056(19)
C14A 0.035(2) 0.063(4) 0.057(3) 0.007(2) 0.0000(18) 0.010(2)
C15A 0.040(2) 0.067(4) 0.064(3) 0.001(3) -0.001(2) -0.011(2)
C16A 0.064(3) 0.045(3) 0.073(3) -0.008(3) -0.005(2) -0.012(2)
C17A 0.044(2) 0.043(3) 0.063(3) -0.013(2) -0.002(2) 0.002(2)
Cl1B 0.0467(6) 0.1043(13) 0.0955(11) 0.0106(9) 0.0065(6) 0.0236(7)
S1B 0.0483(5) 0.0568(8) 0.0320(5) 0.0086(5) -0.0096(4) -0.0181(5)
N1B 0.0413(18) 0.052(2) 0.0340(19) 0.0085(18) -0.0065(14) -0.0113(17)
N2B 0.0430(18) 0.060(3) 0.043(2) 0.020(2) -0.0110(16) -0.0158(18)
C1B 0.0274(16) 0.042(3) 0.0327(19) -0.0015(18) -0.0012(14) -0.0051(16)
C2B 0.038(2) 0.055(3) 0.051(3) -0.015(2) 0.0051(19) -0.005(2)
C3B 0.042(2) 0.086(4) 0.052(3) -0.025(3) 0.015(2) -0.018(3)
C4B 0.0321(19) 0.072(4) 0.071(3) -0.006(3) -0.002(2) -0.001(2)
C5B 0.035(2) 0.096(5) 0.046(3) -0.004(3) -0.0115(18) -0.017(3)
C6B 0.049(2) 0.085(4) 0.042(2) 0.009(2) -0.013(2) -0.021(3)
C7B 0.064(3) 0.072(4) 0.075(4) 0.020(3) -0.020(3) -0.034(3)
C8B 0.048(2) 0.034(3) 0.111(5) -0.009(3) -0.020(3) -0.002(2)
C9B 0.035(2) 0.043(3) 0.082(3) -0.015(3) -0.009(2) 0.000(2)
C10B 0.048(3) 0.082(5) 0.094(5) -0.049(4) 0.004(3) -0.019(3)
C11B 0.0342(18) 0.039(3) 0.033(2) -0.0053(18) 0.0001(15) -0.0019(17)
C12B 0.0360(19) 0.048(3) 0.0308(19) 0.0062(19) -0.0003(15) -0.0043(19)
C13B 0.052(2) 0.046(3) 0.039(2) -0.004(2) 0.0020(18) -0.003(2)
C14B 0.035(2) 0.071(4) 0.040(2) 0.004(2) -0.0003(17) 0.004(2)
C15B 0.044(2) 0.078(4) 0.040(2) 0.000(2) -0.0083(17) -0.021(3)
C16B 0.071(3) 0.047(3) 0.046(3) -0.005(2) -0.002(2) -0.012(3)
C17B 0.044(2) 0.048(3) 0.046(2) -0.001(2) -0.0018(19) 0.005(2)

loop_
_atom_type_symbol
_atom_type_description
_atom_type_scat_dispersion_real
_atom_type_scat_dispersion_imag
_atom_type_scat_source
C C 0.0181 0.0091 'International Tables Vol C Tables 4.2.6.8 and 6.1.1.4'
H H 0.0000 0.0000 'International Tables Vol C Tables 4.2.6.8 and 6.1.1.4'
N N 0.0311 0.0180 'International Tables Vol C Tables 4.2.6.8 and 6.1.1.4'
S S 0.3331 0.5567 'International Tables Vol C Tables 4.2.6.8 and 6.1.1.4'
Cl Cl 0.3639 0.7018 'International Tables Vol C Tables 4.2.6.8 and 6.1.1.4'

loop_
_geom_angle_atom_site_label_1
_geom_angle_atom_site_label_2
_geom_angle_atom_site_label_3
_geom_angle
_geom_angle_site_symmetry_1
_geom_angle_site_symmetry_3
C11A N1A C1A 130.1(3) . .
C11A N1A H1NA 112(3) . .
C1A N1A H1NA 117(3) . .
C11A N2A C12A 126.9(3) . .
C11A N2A H2NA 120(3) . .
C12A N2A H2NA 112(3) . .
N1A C1A C6A 111.9(3) . .
N1A C1A C7A 111.6(3) . .
C6A C1A C7A 110.5(4) . .
N1A C1A C2A 106.8(3) . .
C6A C1A C2A 107.6(4) . .
C7A C1A C2A 108.2(3) . .
C3A C2A C1A 109.9(4) . .
C3A C2A H2AA 109.7 . .
C1A C2A H2AA 109.7 . .
C3A C2A H2AB 109.7 . .
C1A C2A H2AB 109.7 . .
H2AA C2A H2AB 108.2 . .
C4A C3A C2A 111.0(4) . .
C4A C3A C10A 109.0(5) . .
C2A C3A C10A 109.8(4) . .
C4A C3A H3AA 109.0 . .
C2A C3A H3AA 109.0 . .
C10A C3A H3AA 109.0 . .
C3A C4A C5A 108.7(4) . .
C3A C4A H4AA 109.9 . .
C5A C4A H4AA 109.9 . .
C3A C4A H4AB 109.9 . .
C5A C4A H4AB 109.9 . .
H4AA C4A H4AB 108.3 . .
C4A C5A C9A 109.9(4) . .
C4A C5A C6A 109.6(5) . .
C9A C5A C6A 109.1(4) . .
C4A C5A H5AA 109.4 . .
C9A C5A H5AA 109.4 . .
C6A C5A H5AA 109.4 . .
C1A C6A C5A 110.0(4) . .
C1A C6A H6AA 109.7 . .
C5A C6A H6AA 109.7 . .
C1A C6A H6AB 109.7 . .
C5A C6A H6AB 109.7 . .
H6AA C6A H6AB 108.2 . .
C1A C7A C8A 110.2(4) . .
C1A C7A H7AA 109.6 . .
C8A C7A H7AA 109.6 . .
C1A C7A H7AB 109.6 . .
C8A C7A H7AB 109.6 . .
H7AA C7A H7AB 108.1 . .
C9A C8A C7A 110.0(4) . .
C9A C8A C10A 109.3(4) . .
C7A C8A C10A 109.8(4) . .
C9A C8A H8AA 109.2 . .
C7A C8A H8AA 109.2 . .
C10A C8A H8AA 109.2 . .
C8A C9A C5A 109.4(4) . .
C8A C9A H9AA 109.8 . .
C5A C9A H9AA 109.8 . .
C8A C9A H9AB 109.8 . .
C5A C9A H9AB 109.8 . .
H9AA C9A H9AB 108.2 . .
C3A C10A C8A 108.5(3) . .
C3A C10A H10A 110.0 . .
C8A C10A H10A 110.0 . .
C3A C10A H10B 110.0 . .
C8A C10A H10B 110.0 . .
H10A C10A H10B 108.4 . .
N1A C11A N2A 113.6(3) . .
N1A C11A S1A 125.0(3) . .
N2A C11A S1A 121.5(3) . .
C17A C12A C13A 119.4(4) . .
C17A C12A N2A 119.9(4) . .
C13A C12A N2A 120.6(4) . .
C14A C13A C12A 118.9(5) . .
C14A C13A H13A 120.5 . .
C12A C13A H13A 120.5 . .
C13A C14A C15A 122.3(4) . .
C13A C14A Cl1A 118.5(4) . .
C15A C14A Cl1A 119.2(4) . .
C16A C15A C14A 118.9(4) . .
C16A C15A H15A 120.6 . .
C14A C15A H15A 120.6 . .
C15A C16A C17A 120.5(5) . .
C15A C16A H16A 119.8 . .
C17A C16A H16A 119.8 . .
C12A C17A C16A 120.0(4) . .
C12A C17A H17A 120.0 . .
C16A C17A H17A 120.0 . .
C11B N1B C1B 131.1(4) . .
C11B N1B H1NB 110(3) . .
C1B N1B H1NB 119(3) . .
C11B N2B C12B 125.9(4) . .
C11B N2B H2NB 119(4) . .
C12B N2B H2NB 115(4) . .
N1B C1B C9B 111.4(3) . .
N1B C1B C2B 111.9(3) . .
C9B C1B C2B 110.6(4) . .
N1B C1B C6B 105.0(3) . .
C9B C1B C6B 108.7(4) . .
C2B C1B C6B 109.1(4) . .
C1B C2B C3B 108.2(4) . .
C1B C2B H2BA 110.1 . .
C3B C2B H2BA 110.1 . .
C1B C2B H2BB 110.1 . .
C3B C2B H2BB 110.1 . .
H2BA C2B H2BB 108.4 . .
C7B C3B C4B 109.8(4) . .
C7B C3B C2B 109.3(4) . .
C4B C3B C2B 109.6(5) . .
C7B C3B H3BA 109.4 . .
C4B C3B H3BA 109.4 . .
C2B C3B H3BA 109.4 . .
C3B C4B C5B 109.0(4) . .
C3B C4B H4BA 109.9 . .
C5B C4B H4BA 109.9 . .
C3B C4B H4BB 109.9 . .
C5B C4B H4BB 109.9 . .
H4BA C4B H4BB 108.3 . .
C10B C5B C4B 109.7(5) . .
C10B C5B C6B 109.6(4) . .
C4B C5B C6B 109.1(4) . .
C10B C5B H5BA 109.5 . .
C4B C5B H5BA 109.5 . .
C6B C5B H5BA 109.5 . .
C5B C6B C1B 110.1(4) . .
C5B C6B H6BA 109.6 . .
C1B C6B H6BA 109.6 . .
C5B C6B H6BB 109.6 . .
C1B C6B H6BB 109.6 . .
H6BA C6B H6BB 108.2 . .
C8B C7B C3B 109.6(5) . .
C8B C7B H7BA 109.8 . .
C3B C7B H7BA 109.8 . .
C8B C7B H7BB 109.8 . .
C3B C7B H7BB 109.8 . .
H7BA C7B H7BB 108.2 . .
C7B C8B C10B 109.9(4) . .
C7B C8B C9B 108.8(5) . .
C10B C8B C9B 110.4(5) . .
C7B C8B H8BA 109.3 . .
C10B C8B H8BA 109.3 . .
C9B C8B H8BA 109.3 . .
C1B C9B C8B 109.5(3) . .
C1B C9B H9BA 109.8 . .
C8B C9B H9BA 109.8 . .
C1B C9B H9BB 109.8 . .
C8B C9B H9BB 109.8 . .
H9BA C9B H9BB 108.2 . .
C5B C10B C8B 109.5(4) . .
C5B C10B H10C 109.8 . .
C8B C10B H10C 109.8 . .
C5B C10B H10D 109.8 . .
C8B C10B H10D 109.8 . .
H10C C10B H10D 108.2 . .
N1B C11B N2B 113.4(4) . .
N1B C11B S1B 125.5(3) . .
N2B C11B S1B 121.1(3) . .
C17B C12B C13B 120.3(4) . .
C17B C12B N2B 120.0(4) . .
C13B C12B N2B 119.5(4) . .
C14B C13B C12B 118.6(5) . .
C14B C13B H13B 120.7 . .
C12B C13B H13B 120.7 . .
C15B C14B C13B 122.4(5) . .
C15B C14B Cl1B 119.3(3) . .
C13B C14B Cl1B 118.2(4) . .
C14B C15B C16B 118.6(4) . .
C14B C15B H15B 120.7 . .
C16B C15B H15B 120.7 . .
C17B C16B C15B 120.3(5) . .
C17B C16B H16B 119.8 . .
C15B C16B H16B 119.8 . .
C12B C17B C16B 119.8(4) . .
C12B C17B H17B 120.1 . .
C16B C17B H17B 120.1 . .

loop_
_geom_bond_atom_site_label_1
_geom_bond_atom_site_label_2
_geom_bond_distance
_geom_bond_site_symmetry_2
Cl1A C14A 1.747(5) .
S1A C11A 1.689(4) .
N1A C11A 1.338(5) .
N1A C1A 1.491(5) .
N1A H1NA 0.85(5) .
N2A C11A 1.346(5) .
N2A C12A 1.422(5) .
N2A H2NA 0.90(5) .
C1A C6A 1.514(7) .
C1A C7A 1.514(6) .
C1A C2A 1.539(6) .
C2A C3A 1.525(7) .
C2A H2AA 0.9700 .
C2A H2AB 0.9700 .
C3A C4A 1.502(8) .
C3A C10A 1.526(7) .
C3A H3AA 0.9800 .
C4A C5A 1.520(8) .
C4A H4AA 0.9700 .
C4A H4AB 0.9700 .
C5A C9A 1.525(9) .
C5A C6A 1.537(7) .
C5A H5AA 0.9800 .
C6A H6AA 0.9700 .
C6A H6AB 0.9700 .
C7A C8A 1.521(6) .
C7A H7AA 0.9700 .
C7A H7AB 0.9700 .
C8A C9A 1.501(8) .
C8A C10A 1.532(7) .
C8A H8AA 0.9800 .
C9A H9AA 0.9700 .
C9A H9AB 0.9700 .
C10A H10A 0.9700 .
C10A H10B 0.9700 .
C12A C17A 1.362(6) .
C12A C13A 1.399(6) .
C13A C14A 1.359(6) .
C13A H13A 0.9300 .
C14A C15A 1.371(7) .
C15A C16A 1.352(7) .
C15A H15A 0.9300 .
C16A C17A 1.402(7) .
C16A H16A 0.9300 .
C17A H17A 0.9300 .
Cl1B C14B 1.748(5) .
S1B C11B 1.682(4) .
N1B C11B 1.344(5) .
N1B C1B 1.481(5) .
N1B H1NB 0.87(5) .
N2B C11B 1.359(6) .
N2B C12B 1.421(5) .
N2B H2NB 0.81(6) .
C1B C9B 1.505(6) .
C1B C2B 1.529(6) .
C1B C6B 1.532(6) .
C2B C3B 1.551(6) .
C2B H2BA 0.9700 .
C2B H2BB 0.9700 .
C3B C7B 1.515(8) .
C3B C4B 1.528(8) .
C3B H3BA 0.9800 .
C4B C5B 1.528(7) .
C4B H4BA 0.9700 .
C4B H4BB 0.9700 .
C5B C10B 1.497(9) .
C5B C6B 1.530(7) .
C5B H5BA 0.9800 .
C6B H6BA 0.9700 .
C6B H6BB 0.9700 .
C7B C8B 1.513(9) .
C7B H7BA 0.9700 .
C7B H7BB 0.9700 .
C8B C10B 1.515(9) .
C8B C9B 1.530(6) .
C8B H8BA 0.9800 .
C9B H9BA 0.9700 .
C9B H9BB 0.9700 .
C10B H10C 0.9700 .
C10B H10D 0.9700 .
C12B C17B 1.371(7) .
C12B C13B 1.383(6) .
C13B C14B 1.373(6) .
C13B H13B 0.9300 .
C14B C15B 1.350(8) .
C15B C16B 1.391(8) .
C15B H15B 0.9300 .
C16B C17B 1.377(7) .
C16B H16B 0.9300 .
C17B H17B 0.9300 .

loop_
_geom_torsion_atom_site_label_1
_geom_torsion_atom_site_label_2
_geom_torsion_atom_site_label_3
_geom_torsion_atom_site_label_4
_geom_torsion
_geom_torsion_site_symmetry_1
_geom_torsion_site_symmetry_2
_geom_torsion_site_symmetry_3
_geom_torsion_site_symmetry_4
C11A N1A C1A C6A -60.0(6) . . . .
C11A N1A C1A C7A 64.4(6) . . . .
C11A N1A C1A C2A -177.5(4) . . . .
N1A C1A C2A C3A 179.8(4) . . . .
C6A C1A C2A C3A 59.4(5) . . . .
C7A C1A C2A C3A -60.0(6) . . . .
C1A C2A C3A C4A -60.0(6) . . . .
C1A C2A C3A C10A 60.5(6) . . . .
C2A C3A C4A C5A 59.2(6) . . . .
C10A C3A C4A C5A -61.8(5) . . . .
C3A C4A C5A C9A 60.5(6) . . . .
C3A C4A C5A C6A -59.3(5) . . . .
N1A C1A C6A C5A -177.6(4) . . . .
C7A C1A C6A C5A 57.4(5) . . . .
C2A C1A C6A C5A -60.5(5) . . . .
C4A C5A C6A C1A 61.6(5) . . . .
C9A C5A C6A C1A -58.8(6) . . . .
N1A C1A C7A C8A 177.5(4) . . . .
C6A C1A C7A C8A -57.3(5) . . . .
C2A C1A C7A C8A 60.2(5) . . . .
C1A C7A C8A C9A 59.2(5) . . . .
C1A C7A C8A C10A -61.1(5) . . . .
C7A C8A C9A C5A -60.9(5) . . . .
C10A C8A C9A C5A 59.7(5) . . . .
C4A C5A C9A C8A -59.7(6) . . . .
C6A C5A C9A C8A 60.5(6) . . . .
C4A C3A C10A C8A 62.1(5) . . . .
C2A C3A C10A C8A -59.6(6) . . . .
C9A C8A C10A C3A -61.1(6) . . . .
C7A C8A C10A C3A 59.7(6) . . . .
C1A N1A C11A N2A -178.8(4) . . . .
C1A N1A C11A S1A 0.0(7) . . . .
C12A N2A C11A N1A -174.0(4) . . . .
C12A N2A C11A S1A 7.1(6) . . . .
C11A N2A C12A C17A -131.6(5) . . . .
C11A N2A C12A C13A 51.0(6) . . . .
C17A C12A C13A C14A -1.4(6) . . . .
N2A C12A C13A C14A 175.9(4) . . . .
C12A C13A C14A C15A 0.5(7) . . . .
C12A C13A C14A Cl1A -178.8(3) . . . .
C13A C14A C15A C16A 0.3(8) . . . .
Cl1A C14A C15A C16A 179.5(4) . . . .
C14A C15A C16A C17A -0.1(8) . . . .
C13A C12A C17A C16A 1.7(7) . . . .
N2A C12A C17A C16A -175.7(4) . . . .
C15A C16A C17A C12A -0.9(8) . . . .
C11B N1B C1B C9B -65.0(6) . . . .
C11B N1B C1B C2B 59.4(6) . . . .
C11B N1B C1B C6B 177.5(5) . . . .
N1B C1B C2B C3B 176.2(4) . . . .
C9B C1B C2B C3B -59.0(5) . . . .
C6B C1B C2B C3B 60.5(5) . . . .
C1B C2B C3B C7B 59.1(5) . . . .
C1B C2B C3B C4B -61.4(5) . . . .
C7B C3B C4B C5B -58.9(6) . . . .
C2B C3B C4B C5B 61.2(6) . . . .
C3B C4B C5B C10B 59.9(5) . . . .
C3B C4B C5B C6B -60.2(6) . . . .
C10B C5B C6B C1B -59.9(6) . . . .
C4B C5B C6B C1B 60.3(6) . . . .
N1B C1B C6B C5B 179.1(4) . . . .
C9B C1B C6B C5B 59.8(5) . . . .
C2B C1B C6B C5B -60.9(6) . . . .
C4B C3B C7B C8B 58.9(5) . . . .
C2B C3B C7B C8B -61.4(5) . . . .
C3B C7B C8B C10B -59.4(6) . . . .
C3B C7B C8B C9B 61.6(5) . . . .
N1B C1B C9B C8B -174.6(4) . . . .
C2B C1B C9B C8B 60.4(5) . . . .
C6B C1B C9B C8B -59.4(5) . . . .
C7B C8B C9B C1B -60.7(6) . . . .
C10B C8B C9B C1B 60.0(6) . . . .
C4B C5B C10B C8B -60.7(5) . . . .
C6B C5B C10B C8B 59.1(6) . . . .
C7B C8B C10B C5B 60.4(6) . . . .
C9B C8B C10B C5B -59.5(6) . . . .
C1B N1B C11B N2B -175.3(4) . . . .
C1B N1B C11B S1B 3.6(7) . . . .
C12B N2B C11B N1B -168.4(4) . . . .
C12B N2B C11B S1B 12.7(6) . . . .
C11B N2B C12B C17B -120.1(5) . . . .
C11B N2B C12B C13B 65.3(6) . . . .
C17B C12B C13B C14B 0.0(6) . . . .
N2B C12B C13B C14B 174.6(4) . . . .
C12B C13B C14B C15B -0.4(6) . . . .
C12B C13B C14B Cl1B -178.7(3) . . . .
C13B C14B C15B C16B 0.7(7) . . . .
Cl1B C14B C15B C16B 179.0(3) . . . .
C14B C15B C16B C17B -0.5(7) . . . .
C13B C12B C17B C16B 0.1(6) . . . .
N2B C12B C17B C16B -174.4(4) . . . .
C15B C16B C17B C12B 0.2(7) . . . .
